data_4507002
loop_
_publ_author_name
'Das, Uttam Kumar'
'Puranik, Vedavati G.'
'Dastidar, Parthasarathi'

_publ_section_title
;
 Supramolecular Synthon Transferability and Gelation by Diprimary Ammonium
 Monocarboxylate Salts
;
_journal_issue 12
_journal_name_full 'Crystal Growth &amp; Design'
_journal_page_first 5864
_journal_paper_doi 10.1021/cg301242p
_journal_volume 12
_journal_year 2012
_chemical_formula_moiety '2(C8 H7 O2), C3 H12 N2'
_chemical_formula_sum 'C19 H26 N2 O4'
_chemical_formula_weight 346.42
_chemical_name_systematic
; 
 ? 
;
_space_group_IT_number 60
_symmetry_cell_setting orthorhombic
_symmetry_space_group_name_Hall '-P 2n 2ab'
_symmetry_space_group_name_H-M 'P b c n'
_atom_sites_solution_hydrogens geom
_atom_sites_solution_primary direct
_atom_sites_solution_secondary difmap
_audit_creation_method SHELXL-97
_cell_angle_alpha 90.00
_cell_angle_beta 90.00
_cell_angle_gamma 90.00
_cell_formula_units_Z 4
_cell_length_a 6.0525(8)
_cell_length_b 11.1914(15)
_cell_length_c 27.389(4)
_cell_measurement_temperature 298(2)
_cell_volume 1855.2(4)
_computing_cell_refinement 'SMART APEX II'
_computing_data_collection 'SMART APEX II'
_computing_data_reduction 'SMART APEX SAINT'
_computing_molecular_graphics SHELXTL
_computing_publication_material 'MERCURY 2.2'
_computing_structure_refinement 'SHELXL-97 (Sheldrick, 1997)'
_computing_structure_solution 'SHELXS-97 (Sheldrick, 1990)'
_diffrn_ambient_temperature 298(2)
_diffrn_detector_area_resol_mean 3
_diffrn_measured_fraction_theta_full 0.999
_diffrn_measured_fraction_theta_max 0.999
_diffrn_measurement_device_type 'BRUKER CCD AREA'
_diffrn_measurement_method 'OMEGA SCAN'
_diffrn_radiation_monochromator graphite
_diffrn_radiation_source 'fine-focus sealed tube'
_diffrn_radiation_type MoK\a
_diffrn_radiation_wavelength 0.71073
_diffrn_reflns_av_R_equivalents 0.0335
_diffrn_reflns_av_sigmaI/netI 0.0166
_diffrn_reflns_limit_h_max 7
_diffrn_reflns_limit_h_min -7
_diffrn_reflns_limit_k_max 14
_diffrn_reflns_limit_k_min -14
_diffrn_reflns_limit_l_max 34
_diffrn_reflns_limit_l_min -35
_diffrn_reflns_number 22851
_diffrn_reflns_theta_full 27.54
_diffrn_reflns_theta_max 27.54
_diffrn_reflns_theta_min 1.49
_exptl_absorpt_coefficient_mu 0.087
_exptl_absorpt_correction_T_max 0.9952
_exptl_absorpt_correction_T_min 0.9446
_exptl_absorpt_correction_type multi-scan
_exptl_absorpt_process_details SADABS
_exptl_crystal_colour COLORLESS
_exptl_crystal_density_diffrn 1.240
_exptl_crystal_density_method 'not measured'
_exptl_crystal_description PLATE
_exptl_crystal_F_000 744
_exptl_crystal_size_max 0.66
_exptl_crystal_size_mid 0.32
_exptl_crystal_size_min 0.06
_refine_diff_density_max 0.516
_refine_diff_density_min -0.456
_refine_diff_density_rms 0.049
_refine_ls_extinction_method none
_refine_ls_goodness_of_fit_ref 1.036
_refine_ls_hydrogen_treatment constr
_refine_ls_matrix_type full
_refine_ls_number_parameters 116
_refine_ls_number_reflns 2143
_refine_ls_number_restraints 1
_refine_ls_restrained_S_all 1.080
_refine_ls_R_factor_all 0.0842
_refine_ls_R_factor_gt 0.0662
_refine_ls_shift/su_max 0.005
_refine_ls_shift/su_mean 0.000
_refine_ls_structure_factor_coef Fsqd
_refine_ls_weighting_details 'calc w=1/[\s^2^(Fo^2^)+(0.0917P)^2^+1.1970P] where P=(Fo^2^+2Fc^2^)/3'
_refine_ls_weighting_scheme calc
_refine_ls_wR_factor_gt 0.1794
_refine_ls_wR_factor_ref 0.1939
_reflns_number_gt 1627
_reflns_number_total 2143
_reflns_threshold_expression >2sigma(I)
_cod_data_source_file cg301242p_si_006.cif
_cod_data_source_block B3A(3-Me)
_cod_depositor_comments
;
The following automatic conversions were performed:

'_symmetry_cell_setting' value 'ORTHORHOMBIC' changed to
'orthorhombic' according to
/home/saulius/struct/CIF-dictionaries/cif_core.dic dictionary named
'cif_core.dic' version 2.4.2 from
2011-04-26.

'_exptl_absorpt_correction_type' value 'MULTI-SCAN'
changed to 'multi-scan' according to
/home/saulius/struct/CIF-dictionaries/cif_core.dic dictionary named
'cif_core.dic' version 2.4.2 from 2011-04-26.

Automatic conversion script
Id: cif_fix_values 1891 2012-01-12 08:04:46Z andrius 
;
_cod_original_sg_symbol_H-M Pbcn
_cod_database_code 4507002

loop_
_symmetry_equiv_pos_as_xyz
'x, y, z'
'-x+1/2, -y+1/2, z+1/2'
'-x, y, -z+1/2'
'x+1/2, -y+1/2, -z'
'-x, -y, -z'
'x-1/2, y-1/2, -z-1/2'
'x, -y, z-1/2'
'-x-1/2, y-1/2, z'

loop_
_atom_site_label
_atom_site_type_symbol
_atom_site_fract_x
_atom_site_fract_y
_atom_site_fract_z
_atom_site_U_iso_or_equiv
_atom_site_adp_type
_atom_site_occupancy
_atom_site_symmetry_multiplicity
_atom_site_calc_flag
_atom_site_refinement_flags
C1 C 0.2427(4) 0.1447(2) 0.16397(8) 0.0441(5) Uani 1 1 d .
O2 O 0.4361(3) 0.1163(2) 0.17420(8) 0.0734(7) Uani 1 1 d .
O3 O 0.1391(3) 0.22766(15) 0.18530(6) 0.0520(5) Uani 1 1 d .
C4 C 0.1229(3) 0.07469(19) 0.12540(7) 0.0399(5) Uani 1 1 d .
C5 C -0.0804(4) 0.1116(2) 0.10792(8) 0.0461(5) Uani 1 1 d .
H5 H -0.1407 0.1833 0.1188 0.055 Uiso 1 1 calc R
C6 C -0.1949(4) 0.0427(2) 0.07436(8) 0.0510(6) Uani 1 1 d .
H6 H -0.3312 0.0691 0.0630 0.061 Uiso 1 1 calc R
C7 C -0.1108(4) -0.0644(2) 0.05738(8) 0.0488(6) Uani 1 1 d .
C8 C -0.2375(5) -0.1380(3) 0.02081(10) 0.0672(8) Uani 1 1 d .
H8A H -0.3930 -0.1250 0.0252 0.101 Uiso 1 1 calc R
H8B H -0.2045 -0.2211 0.0256 0.101 Uiso 1 1 calc R
H8C H -0.1957 -0.1147 -0.0116 0.101 Uiso 1 1 calc R
C9 C 0.0927(4) -0.1014(2) 0.07519(9) 0.0544(6) Uani 1 1 d .
H9 H 0.1515 -0.1737 0.0647 0.065 Uiso 1 1 calc R
C10 C 0.2096(4) -0.0325(2) 0.10834(8) 0.0488(6) Uani 1 1 d .
H10 H 0.3471 -0.0582 0.1193 0.059 Uiso 1 1 calc R
N11 N 0.7179(3) 0.26997(18) 0.22006(7) 0.0473(5) Uani 1 1 d .
H11A H 0.7383 0.2481 0.2510 0.071 Uiso 1 1 calc R
H11B H 0.8413 0.2571 0.2032 0.071 Uiso 1 1 calc R
H11C H 0.6083 0.2274 0.2072 0.071 Uiso 1 1 calc R
C12 C 0.6618(5) 0.3972(3) 0.21813(15) 0.0845(11) Uani 1 1 d D
H12A H 0.7965 0.4420 0.2239 0.101 Uiso 1 1 calc R
H12B H 0.6146 0.4150 0.1851 0.101 Uiso 1 1 calc R
C13 C 0.5000 0.4420(4) 0.2500 0.138(3) Uani 1 2 d SD
H13A H 0.4154 0.4948 0.2290 0.166 Uiso 0.50 1 calc PR
H13B H 0.5846 0.4948 0.2710 0.166 Uiso 0.50 1 calc PR

loop_
_atom_site_aniso_label
_atom_site_aniso_U_11
_atom_site_aniso_U_22
_atom_site_aniso_U_33
_atom_site_aniso_U_23
_atom_site_aniso_U_13
_atom_site_aniso_U_12
C1 0.0383(11) 0.0548(13) 0.0392(10) -0.0033(9) 0.0013(9) -0.0092(10)
O2 0.0410(10) 0.0957(15) 0.0834(14) -0.0297(12) -0.0147(9) 0.0009(9)
O3 0.0469(9) 0.0603(10) 0.0489(9) -0.0143(7) -0.0026(7) -0.0049(8)
C4 0.0379(10) 0.0485(12) 0.0333(10) 0.0005(8) 0.0028(8) -0.0071(9)
C5 0.0459(12) 0.0505(12) 0.0419(11) -0.0062(9) -0.0029(9) 0.0008(10)
C6 0.0441(12) 0.0637(15) 0.0452(12) -0.0026(10) -0.0087(9) -0.0045(11)
C7 0.0575(14) 0.0522(13) 0.0367(11) -0.0013(9) 0.0010(10) -0.0154(11)
C8 0.0795(19) 0.0689(17) 0.0532(14) -0.0093(12) -0.0093(13) -0.0253(15)
C9 0.0647(15) 0.0483(13) 0.0502(13) -0.0075(10) 0.0017(12) 0.0002(11)
C10 0.0455(12) 0.0544(13) 0.0464(12) -0.0025(10) -0.0018(9) 0.0013(10)
N11 0.0364(9) 0.0628(12) 0.0427(10) 0.0051(8) -0.0049(8) -0.0037(8)
C12 0.0639(18) 0.0715(19) 0.118(3) 0.0456(19) 0.0135(18) 0.0089(15)
C13 0.248(8) 0.038(2) 0.129(5) 0.000 0.101(6) 0.000

loop_
_atom_type_symbol
_atom_type_description
_atom_type_scat_dispersion_real
_atom_type_scat_dispersion_imag
_atom_type_scat_source
C C 0.0033 0.0016 'International Tables Vol C Tables 4.2.6.8 and 6.1.1.4'
H H 0.0000 0.0000 'International Tables Vol C Tables 4.2.6.8 and 6.1.1.4'
N N 0.0061 0.0033 'International Tables Vol C Tables 4.2.6.8 and 6.1.1.4'
O O 0.0106 0.0060 'International Tables Vol C Tables 4.2.6.8 and 6.1.1.4'

loop_
_geom_angle_atom_site_label_1
_geom_angle_atom_site_label_2
_geom_angle_atom_site_label_3
_geom_angle
_geom_angle_site_symmetry_1
_geom_angle_site_symmetry_3
O2 C1 O2 0.0(3) 1 .
O2 C1 O3 123.4(2) 1 .
O2 C1 O3 123.4(2) . .
O2 C1 C4 118.7(2) 1 .
O2 C1 C4 118.7(2) . .
O3 C1 C4 118.0(2) . .
O2 O2 C1 0(10) 1 .
C5 C4 C10 118.5(2) . .
C5 C4 C1 121.1(2) . .
C10 C4 C1 120.3(2) . .
C4 C5 C6 120.5(2) . .
C4 C5 H5 119.7 . .
C6 C5 H5 119.7 . .
C7 C6 C5 121.4(2) . .
C7 C6 H6 119.3 . .
C5 C6 H6 119.3 . .
C6 C7 C9 117.9(2) . .
C6 C7 C8 120.7(2) . .
C9 C7 C8 121.5(2) . .
C7 C8 H8A 109.5 . .
C7 C8 H8B 109.5 . .
H8A C8 H8B 109.5 . .
C7 C8 H8C 109.5 . .
H8A C8 H8C 109.5 . .
H8B C8 H8C 109.5 . .
C10 C9 C7 121.2(2) . .
C10 C9 H9 119.4 . .
C7 C9 H9 119.4 . .
C9 C10 C4 120.5(2) . .
C9 C10 H10 119.7 . .
C4 C10 H10 119.7 . .
C12 N11 H11A 109.5 . .
C12 N11 H11B 109.5 . .
H11A N11 H11B 109.5 . .
C12 N11 H11C 109.5 . .
H11A N11 H11C 109.5 . .
H11B N11 H11C 109.5 . .
C13 C12 N11 119.1(3) . .
C13 C12 H12A 107.5 . .
N11 C12 H12A 107.5 . .
C13 C12 H12B 107.5 . .
N11 C12 H12B 107.5 . .
H12A C12 H12B 107.0 . .
C12 C13 C12 138.2(4) . 3_655
C12 C13 H13A 102.6 . .
C12 C13 H13A 102.6 3_655 .
C12 C13 H13B 102.6 . .
C12 C13 H13B 102.6 3_655 .
H13A C13 H13B 104.9 . .

loop_
_geom_bond_atom_site_label_1
_geom_bond_atom_site_label_2
_geom_bond_distance
_geom_bond_site_symmetry_2
C1 O2 1.244(3) 1
C1 O2 1.244(3) .
C1 O3 1.264(3) .
C1 C4 1.502(3) .
O2 O2 0.000(8) 1
C4 C5 1.384(3) .
C4 C10 1.390(3) .
C5 C6 1.386(3) .
C5 H5 0.9300 .
C6 C7 1.383(4) .
C6 H6 0.9300 .
C7 C9 1.388(4) .
C7 C8 1.507(3) .
C8 H8A 0.9600 .
C8 H8B 0.9600 .
C8 H8C 0.9600 .
C9 C10 1.385(3) .
C9 H9 0.9300 .
C10 H10 0.9300 .
N11 C12 1.465(4) .
N11 H11A 0.8900 .
N11 H11B 0.8900 .
N11 H11C 0.8900 .
C12 C13 1.404(4) .
C12 H12A 0.9700 .
C12 H12B 0.9700 .
C13 C12 1.404(4) 3_655
C13 H13A 0.9700 .
C13 H13B 0.9700 .

loop_
_geom_hbond_atom_site_label_D
_geom_hbond_atom_site_label_H
_geom_hbond_atom_site_label_A
_geom_hbond_distance_DH
_geom_hbond_distance_HA
_geom_hbond_distance_DA
_geom_hbond_angle_DHA
_geom_hbond_site_symmetry_A
N11 H11C O2 0.89 1.86 2.728(3) 165.9 1
N11 H11A O3 0.89 1.91 2.773(2) 163.0 3_655
N11 H11B O3 0.89 1.90 2.762(3) 163.7 1_655
